data_1564116
loop_
_publ_author_name
'Xu, Jianhua'
'Xia, Xinzhao'
'Zhang, Geng'
'Wu, Huilu'
'Qu, Yao'
'Xia, Lixian'
'Han, Xintong'

_publ_section_title
;
 Two heteronuclear ZnII/CdII-DyIII complexes based on open-chain ether
 schiff base ligand: Synthesis, structures, fluorescence and antioxidation
 activity
;
_journal_name_full 'Inorganica Chimica Acta'
_journal_page_first 119918
_journal_paper_doi 10.1016/j.ica.2020.119918
_journal_volume 512
_journal_year 2020
_chemical_formula_moiety 'C48 H47 Br4 Dy N5 O14 Zn2, N O3, C H2 Cl2, 2(C H4 O)'
_chemical_formula_sum 'C51 H57 Br4 Cl2 Dy N6 O19 Zn2'
_chemical_formula_weight 1741.80
_space_group_crystal_system monoclinic
_space_group_IT_number 15
_space_group_name_Hall '-C 2yc'
_space_group_name_H-M_alt 'C 1 2/c 1'
_atom_sites_solution_hydrogens geom
_atom_sites_solution_primary direct
_cell_angle_alpha 90
_cell_angle_beta 104.489(2)
_cell_angle_gamma 90
_cell_formula_units_Z 8
_cell_length_a 30.847(3)
_cell_length_b 12.3745(11)
_cell_length_c 32.761(3)
_cell_measurement_reflns_used 9913
_cell_measurement_temperature 153
_cell_measurement_theta_max 25.33
_cell_measurement_theta_min 2.29
_cell_volume 12107.7(19)
_computing_cell_refinement 'SAINT v7.68A (Bruker, 2009)'
_computing_data_reduction 'SAINT v7.68A (Bruker, 2009)'
_computing_molecular_graphics 'Olex2 (Dolomanov et al., 2009)'
_computing_publication_material 'Olex2 (Dolomanov et al., 2009)'
_computing_structure_refinement 'ShelXL (Sheldrick, 2008)'
_computing_structure_solution 'SIR2004 (Burla et al., 2007)'
_diffrn_ambient_temperature 153
_diffrn_measured_fraction_theta_full 0.994
_diffrn_measured_fraction_theta_max 0.992
_diffrn_measurement_device_type 'Bruker APEX-II CCD'
_diffrn_measurement_method '\f and \w scans'
_diffrn_radiation_monochromator graphite
_diffrn_radiation_type MoK\a
_diffrn_radiation_wavelength 0.71073
_diffrn_reflns_av_R_equivalents 0.0470
_diffrn_reflns_av_unetI/netI 0.0606
_diffrn_reflns_Laue_measured_fraction_full 0.994
_diffrn_reflns_Laue_measured_fraction_max 0.992
_diffrn_reflns_limit_h_max 35
_diffrn_reflns_limit_h_min -37
_diffrn_reflns_limit_k_max 14
_diffrn_reflns_limit_k_min -14
_diffrn_reflns_limit_l_max 39
_diffrn_reflns_limit_l_min -33
_diffrn_reflns_number 30587
_diffrn_reflns_point_group_measured_fraction_full 0.994
_diffrn_reflns_point_group_measured_fraction_max 0.992
_diffrn_reflns_theta_full 25.242
_diffrn_reflns_theta_max 25.376
_diffrn_reflns_theta_min 1.284
_diffrn_standards_number 0
_exptl_absorpt_coefficient_mu 4.812
_exptl_absorpt_correction_T_max 0.214
_exptl_absorpt_correction_T_min 0.160
_exptl_absorpt_correction_type multi-scan
_exptl_absorpt_process_details
;
SADABS-2008/1 (Bruker,2008) was used for absorption correction.
wR2(int) was 0.1179 before and 0.0503 after correction.
The Ratio of minimum to maximum transmission is 0.4387.
The \l/2 correction factor is 0.0015.
;
_exptl_crystal_colour 'clear yellowish yellow'
_exptl_crystal_colour_lustre clear
_exptl_crystal_colour_modifier yellowish
_exptl_crystal_colour_primary yellow
_exptl_crystal_density_diffrn 1.911
_exptl_crystal_density_meas .
_exptl_crystal_description block
_exptl_crystal_F_000 6856
_exptl_crystal_size_max 0.41
_exptl_crystal_size_mid 0.38
_exptl_crystal_size_min 0.32
_refine_diff_density_max 0.725
_refine_diff_density_min -2.071
_refine_diff_density_rms 0.188
_refine_ls_extinction_coef .
_refine_ls_extinction_method none
_refine_ls_goodness_of_fit_ref 1.039
_refine_ls_hydrogen_treatment constr
_refine_ls_matrix_type full
_refine_ls_number_parameters 775
_refine_ls_number_reflns 11032
_refine_ls_number_restraints 1480
_refine_ls_restrained_S_all 1.081
_refine_ls_R_factor_all 0.0812
_refine_ls_R_factor_gt 0.0551
_refine_ls_shift/su_max 0.008
_refine_ls_shift/su_mean 0.000
_refine_ls_structure_factor_coef Fsqd
_refine_ls_weighting_details 'w=1/[\s^2^(Fo^2^)+(0.1017P)^2^+90.5646P] where P=(Fo^2^+2Fc^2^)/3'
_refine_ls_weighting_scheme calc
_refine_ls_wR_factor_gt 0.1559
_refine_ls_wR_factor_ref 0.1710
_reflns_Friedel_coverage 0.000
_reflns_Friedel_fraction_full .
_reflns_Friedel_fraction_max .
_reflns_number_gt 8268
_reflns_number_total 11032
_reflns_threshold_expression 'I > 2\s(I)'
_cod_data_source_file complex1.cif
_cod_data_source_block 1
_cod_database_code 1564116
_shelx_space_group_comment
;
The symmetry employed for this shelxl refinement is uniquely defined
by the following loop, which should always be used as a source of
symmetry information in preference to the above space-group names.
They are only intended as comments.
;
_olex2_refinement_description
;
1. Fixed Uiso
 At 1.2 times of:
  All C(H) groups, All C(H,H) groups
 At 1.5 times of:
  All C(H,H,H) groups, All O(H) groups
2. Restrained distances
 O19-C51
 1.45 with sigma of 0.01
 Cl1-C49 = Cl2-C49
 1.75 with sigma of 0.01
 O18-C50
 1.45 with sigma of 0.01
 O18-Cl1
 2.3 with sigma of 0.01
 H18-Cl1
 1.83493 with sigma of 0.01
 H19-O17
 1.83493 with sigma of 0.01
3. Rigid bond restraints
 Cl1, Cl2, C49, C50, O19
 with sigma for 1-2 distances of 0.001 and sigma for 1-3 distances of 0.02
4. Uiso/Uaniso restraints and constraints
Cl2 \\sim O19 \\sim Cl1 \\sim C17 \\sim C21 \\sim C5 \\sim C1 \\sim C38 \\sim
C18 \\sim C33 \\sim C25 \\sim C3 \\sim C2 \\sim C4 \\sim C34 \\sim C24 \\sim
C13 \\sim C39 \\sim C6 \\sim C16 \\sim C27 \\sim C12 \\sim C37 \\sim C41 \\sim
C26 \\sim C20 \\sim C42 \\sim C7 \\sim C47 \\sim C36 \\sim C29 \\sim C15 \\sim
C22 \\sim C14 \\sim C35 \\sim C19 \\sim C31 \\sim C28 \\sim C8 \\sim C30 \\sim
C32 \\sim C23 \\sim C40 \\sim C48 \\sim C11 \\sim C9 \\sim C10 \\sim C43 \\sim
C44 \\sim C46 \\sim C45 \\sim C50 \\sim C49 \\sim C51: within 3.8A with sigma
of 0.01 and sigma for terminal atoms of 0.02
All non-hydrogen atoms restrained to be isotropic: with sigma of 0.01 and sigma
for terminal atoms of 0.02
5.a Secondary CH2 refined with riding coordinates:
 C29(H29A,H29B), C31(H31A,H31B), C28(H28A,H28B), C8(H8A,H8B), C30(H30A,H30B),
 C11(H11A,H11B), C9(H9A,H9B), C10(H10A,H10B), C49(H49A,H49B)
5.b Aromatic/amide H refined with riding coordinates:
 C2(H2), C4(H4), C34(H34), C24(H24), C16(H16), C27(H27), C12(H12), C7(H7),
 C36(H36), C22(H22), C14(H14), C32(H32), C43(H43), C44(H44), C46(H46), C45(H45)
5.c Idealised Me refined as rotating group:
 C39(H39A,H39B,H39C), C20(H20A,H20B,H20C), C19(H19A,H19B,H19C), C40(H40A,H40B,
 H40C), C48(H48A,H48B,H48C), C50(H50A,H50B,H50C), C51(H51A,H51B,H51C)
5.d Idealised tetrahedral OH refined as rotating group:
 O18(H18), O19(H19)
;
_shelx_shelxl_version_number 2014/7

loop_
_space_group_symop_operation_xyz
'x, y, z'
'-x, y, -z+1/2'
'x+1/2, y+1/2, z'
'-x+1/2, y+1/2, -z+1/2'
'-x, -y, -z'
'x, -y, z-1/2'
'-x+1/2, -y+1/2, -z'
'x+1/2, -y+1/2, z-1/2'

loop_
_atom_site_label
_atom_site_type_symbol
_atom_site_fract_x
_atom_site_fract_y
_atom_site_fract_z
_atom_site_U_iso_or_equiv
_atom_site_adp_type
_atom_site_occupancy
_atom_site_site_symmetry_order
_atom_site_calc_flag
_atom_site_refinement_flags_posn
_atom_site_refinement_flags_adp
_atom_site_refinement_flags_occupancy
_atom_site_disorder_assembly
_atom_site_disorder_group
Dy1 Dy 0.60335(2) 0.52478(3) 0.35087(2) 0.02254(13) Uani 1 1 d . . . . .
Br1 Br 0.41180(3) 0.92620(7) 0.27707(3) 0.0353(2) Uani 1 1 d . . . . .
Zn2 Zn 0.56371(3) 0.27865(7) 0.38236(3) 0.0252(2) Uani 1 1 d . . . . .
Zn1 Zn 0.65395(3) 0.76847(7) 0.32985(3) 0.0254(2) Uani 1 1 d . . . . .
Br2 Br 0.81058(3) 0.60540(8) 0.53227(3) 0.0432(3) Uani 1 1 d . . . . .
Br4 Br 0.43410(3) 0.65833(8) 0.47865(4) 0.0480(3) Uani 1 1 d . . . . .
O5 O 0.64898(18) 0.5387(4) 0.43286(17) 0.0281(13) Uani 1 1 d . . . . .
O14 O 0.56033(19) 0.2204(4) 0.32482(18) 0.0307(13) Uani 1 1 d . . . . .
O2 O 0.58991(17) 0.7044(4) 0.32762(16) 0.0234(12) Uani 1 1 d . . . . .
O9 O 0.55079(17) 0.4398(4) 0.38202(17) 0.0263(12) Uani 1 1 d . . . . .
O13 O 0.5690(2) 0.3871(4) 0.30238(18) 0.0334(14) Uani 1 1 d . . . . .
O1 O 0.51943(17) 0.5870(4) 0.30962(17) 0.0258(12) Uani 1 1 d . . . . .
O7 O 0.62567(17) 0.3549(4) 0.38155(18) 0.0292(13) Uani 1 1 d . . . . .
O4 O 0.66474(17) 0.6482(4) 0.37284(17) 0.0277(13) Uani 1 1 d . . . . .
O10 O 0.56577(17) 0.6388(4) 0.40193(16) 0.0237(12) Uani 1 1 d . . . . .
O11 O 0.6517(2) 0.7064(5) 0.27271(18) 0.0334(14) Uani 1 1 d . . . . .
N3 N 0.5987(2) 0.1960(5) 0.4349(2) 0.0292(16) Uani 1 1 d . . . . .
O6 O 0.6890(2) 0.4372(5) 0.3537(2) 0.0382(15) Uani 1 1 d . . . . .
O12 O 0.6268(2) 0.5451(4) 0.28819(18) 0.0334(14) Uani 1 1 d . . . . .
N1 N 0.6288(2) 0.9142(5) 0.3415(2) 0.0269(15) Uani 1 1 d . . . . .
C17 C 0.6906(3) 0.5825(6) 0.4414(3) 0.0273(14) Uani 1 1 d . U . . .
C21 C 0.7022(3) 0.3559(6) 0.3823(3) 0.0296(15) Uani 1 1 d . U . . .
N4 N 0.4958(2) 0.2547(5) 0.3814(2) 0.0308(16) Uani 1 1 d . . . . .
C5 C 0.5493(3) 0.8702(6) 0.3172(2) 0.0235(14) Uani 1 1 d . U . . .
N2 N 0.7239(2) 0.7905(6) 0.3445(2) 0.0333(17) Uani 1 1 d . . . . .
C1 C 0.5119(3) 0.6954(6) 0.3065(2) 0.0241(14) Uani 1 1 d . U . . .
C38 C 0.5231(3) 0.4842(6) 0.4026(3) 0.0250(14) Uani 1 1 d . U . . .
C18 C 0.6975(3) 0.6433(6) 0.4067(3) 0.0264(14) Uani 1 1 d . U . . .
C33 C 0.4868(3) 0.4302(6) 0.4117(3) 0.0269(14) Uani 1 1 d . U . . .
C25 C 0.6754(3) 0.2362(6) 0.4290(3) 0.0293(15) Uani 1 1 d . U . . .
C3 C 0.4685(3) 0.8576(6) 0.2935(3) 0.0260(15) Uani 1 1 d . U . . .
C2 C 0.4701(3) 0.7444(6) 0.2948(2) 0.0254(15) Uani 1 1 d . U . . .
H2 H 0.4434 0.7026 0.2879 0.031 Uiso 1 1 calc R . . . .
C4 C 0.5066(3) 0.9191(6) 0.3049(2) 0.0259(15) Uani 1 1 d . U . . .
H4 H 0.5043 0.9956 0.3045 0.031 Uiso 1 1 calc R . . . .
C34 C 0.4607(3) 0.4843(6) 0.4349(3) 0.0304(15) Uani 1 1 d . U . . .
H34 H 0.4362 0.4482 0.4416 0.037 Uiso 1 1 calc R . . . .
C24 C 0.7189(3) 0.1970(7) 0.4445(3) 0.0326(16) Uani 1 1 d . U . . .
H24 H 0.7251 0.1425 0.4656 0.039 Uiso 1 1 calc R . . . .
C13 C 0.7399(3) 0.6933(7) 0.4113(3) 0.0328(15) Uani 1 1 d . U . . .
C39 C 0.5809(3) 0.7440(6) 0.4198(2) 0.0317(18) Uani 1 1 d . U . . .
H39A H 0.6077 0.7654 0.4110 0.048 Uiso 1 1 calc GR . . . .
H39B H 0.5879 0.7399 0.4506 0.048 Uiso 1 1 calc GR . . . .
H39C H 0.5572 0.7975 0.4098 0.048 Uiso 1 1 calc GR . . . .
C6 C 0.5518(3) 0.7566(6) 0.3164(2) 0.0224(14) Uani 1 1 d . U . . .
C16 C 0.7233(3) 0.5714(7) 0.4788(3) 0.0324(16) Uani 1 1 d . U . . .
H16 H 0.7178 0.5319 0.5019 0.039 Uiso 1 1 calc R . . . .
C27 C 0.6415(2) 0.1872(6) 0.4470(3) 0.0291(15) Uani 1 1 d . U . . .
H27 H 0.6526 0.1426 0.4710 0.035 Uiso 1 1 calc R . . . .
C12 C 0.7512(3) 0.7544(7) 0.3770(3) 0.0406(17) Uani 1 1 d . U . . .
H12 H 0.7820 0.7681 0.3795 0.049 Uiso 1 1 calc R . . . .
O8 O 0.5352(2) 0.0380(5) 0.3935(2) 0.0387(15) Uani 1 1 d . . . . .
C37 C 0.5307(3) 0.5935(6) 0.4147(3) 0.0255(14) Uani 1 1 d . U . . .
C41 C 0.6395(3) 0.6093(8) 0.2640(3) 0.0371(17) Uani 1 1 d . U . . .
C26 C 0.6657(3) 0.3154(6) 0.3977(3) 0.0267(14) Uani 1 1 d . U . . .
C20 C 0.4798(3) 0.5169(6) 0.3004(3) 0.037(2) Uani 1 1 d . U . . .
H20A H 0.4892 0.4412 0.3042 0.055 Uiso 1 1 calc GR . . . .
H20B H 0.4627 0.5284 0.2712 0.055 Uiso 1 1 calc GR . . . .
H20C H 0.4610 0.5344 0.3195 0.055 Uiso 1 1 calc GR . . . .
C42 C 0.6407(3) 0.5682(8) 0.2218(3) 0.0417(18) Uani 1 1 d . U . . .
C7 C 0.5872(3) 0.9397(6) 0.3309(3) 0.0271(15) Uani 1 1 d . U . . .
H7 H 0.5807 1.0144 0.3325 0.033 Uiso 1 1 calc R . . . .
C47 C 0.5647(3) 0.2873(6) 0.2971(3) 0.0303(19) Uani 1 1 d . U . . .
C36 C 0.5051(3) 0.6456(6) 0.4380(3) 0.0270(15) Uani 1 1 d . U . . .
H36 H 0.5110 0.7182 0.4471 0.032 Uiso 1 1 calc R . . . .
C29 C 0.5611(3) 0.0221(7) 0.4351(3) 0.0344(17) Uani 1 1 d . U . . .
H29A H 0.5889 -0.0175 0.4345 0.041 Uiso 1 1 calc R . . . .
H29B H 0.5441 -0.0226 0.4508 0.041 Uiso 1 1 calc R . . . .
C15 C 0.7650(3) 0.6214(7) 0.4813(3) 0.0322(16) Uani 1 1 d . U . . .
C22 C 0.7444(3) 0.3198(7) 0.3967(3) 0.0329(16) Uani 1 1 d . U . . .
H22 H 0.7681 0.3477 0.3860 0.040 Uiso 1 1 calc R . . . .
C14 C 0.7732(3) 0.6781(6) 0.4490(3) 0.0326(16) Uani 1 1 d . U . . .
H14 H 0.8020 0.7084 0.4516 0.039 Uiso 1 1 calc R . . . .
C35 C 0.4701(3) 0.5864(7) 0.4476(3) 0.0304(15) Uani 1 1 d . U . . .
C19 C 0.6362(3) 0.4878(7) 0.4672(3) 0.0331(18) Uani 1 1 d . U . . .
H19A H 0.6056 0.4598 0.4575 0.050 Uiso 1 1 calc GR . . . .
H19B H 0.6374 0.5407 0.4897 0.050 Uiso 1 1 calc GR . . . .
H19C H 0.6568 0.4281 0.4779 0.050 Uiso 1 1 calc GR . . . .
C31 C 0.4723(3) 0.1540(6) 0.3636(3) 0.0362(18) Uani 1 1 d . U . . .
H31A H 0.4770 0.1417 0.3352 0.043 Uiso 1 1 calc R . . . .
H31B H 0.4398 0.1631 0.3606 0.043 Uiso 1 1 calc R . . . .
C28 C 0.5733(3) 0.1288(6) 0.4578(3) 0.0317(17) Uani 1 1 d . U . . .
H28A H 0.5457 0.1671 0.4598 0.038 Uiso 1 1 calc R . . . .
H28B H 0.5916 0.1153 0.4868 0.038 Uiso 1 1 calc R . . . .
C8 C 0.6597(3) 1.0052(7) 0.3558(3) 0.0366(17) Uani 1 1 d . U . . .
H8A H 0.6455 1.0579 0.3711 0.044 Uiso 1 1 calc R . . . .
H8B H 0.6873 0.9782 0.3756 0.044 Uiso 1 1 calc R . . . .
C30 C 0.4884(3) 0.0572(7) 0.3907(3) 0.0376(18) Uani 1 1 d . U . . .
H30A H 0.4840 0.0692 0.4192 0.045 Uiso 1 1 calc R . . . .
H30B H 0.4707 -0.0070 0.3784 0.045 Uiso 1 1 calc R . . . .
O3 O 0.6904(2) 0.9895(5) 0.2960(2) 0.0472(17) Uani 1 1 d . . . . .
C32 C 0.4726(3) 0.3236(6) 0.3963(3) 0.0311(15) Uani 1 1 d . U . . .
H32 H 0.4433 0.3023 0.3971 0.037 Uiso 1 1 calc R . . . .
C23 C 0.7526(3) 0.2393(7) 0.4284(3) 0.0345(16) Uani 1 1 d . U . . .
C40 C 0.7240(3) 0.4805(8) 0.3365(3) 0.042(2) Uani 1 1 d . U . . .
H40A H 0.7120 0.5397 0.3171 0.063 Uiso 1 1 calc GR . . . .
H40B H 0.7355 0.4236 0.3213 0.063 Uiso 1 1 calc GR . . . .
H40C H 0.7483 0.5078 0.3594 0.063 Uiso 1 1 calc GR . . . .
C48 C 0.5635(4) 0.2452(7) 0.2531(3) 0.045(2) Uani 1 1 d . U . . .
H48A H 0.5942 0.2337 0.2506 0.068 Uiso 1 1 calc GR . . . .
H48B H 0.5485 0.2982 0.2320 0.068 Uiso 1 1 calc GR . . . .
H48C H 0.5471 0.1767 0.2483 0.068 Uiso 1 1 calc GR . . . .
C11 C 0.7427(4) 0.8467(10) 0.3131(3) 0.065(2) Uani 1 1 d . U . . .
H11A H 0.7283 0.8181 0.2848 0.078 Uiso 1 1 calc R . . . .
H11B H 0.7751 0.8302 0.3189 0.078 Uiso 1 1 calc R . . . .
C9 C 0.6715(3) 1.0595(8) 0.3202(3) 0.046(2) Uani 1 1 d . U . . .
H9A H 0.6442 1.0925 0.3020 0.056 Uiso 1 1 calc R . . . .
H9B H 0.6930 1.1184 0.3311 0.056 Uiso 1 1 calc R . . . .
C10 C 0.7369(3) 0.9659(8) 0.3127(3) 0.047(2) Uani 1 1 d . U . . .
H10A H 0.7471 0.9949 0.3417 0.057 Uiso 1 1 calc R . . . .
H10B H 0.7548 0.9999 0.2951 0.057 Uiso 1 1 calc R . . . .
N5 N 0.6400(4) 0.4947(9) 0.1423(3) 0.078(3) Uani 1 1 d . . . . .
C43 C 0.6376(4) 0.4644(9) 0.2117(4) 0.053(2) Uani 1 1 d . U . . .
H43 H 0.6352 0.4131 0.2326 0.064 Uiso 1 1 calc R . . . .
C44 C 0.6376(4) 0.4274(10) 0.1715(4) 0.056(2) Uani 1 1 d . U . . .
H44 H 0.6359 0.3521 0.1657 0.067 Uiso 1 1 calc R . . . .
C46 C 0.6437(4) 0.6435(10) 0.1905(4) 0.058(2) Uani 1 1 d . U . . .
H46 H 0.6459 0.7188 0.1964 0.070 Uiso 1 1 calc R . . . .
C45 C 0.6433(4) 0.6031(10) 0.1495(4) 0.061(2) Uani 1 1 d . U . . .
H45 H 0.6452 0.6514 0.1275 0.073 Uiso 1 1 calc R . . . .
Br3 Br 0.81233(4) 0.18548(11) 0.44657(4) 0.0655(4) Uani 1 1 d . . . . .
O17 O 0.1107(4) 0.6873(9) 0.0734(4) 0.119(4) Uani 1 1 d D . . . .
Cl1 Cl 0.8364(3) 0.6493(8) 0.3308(3) 0.235(3) Uani 1 1 d D U . . .
O18 O 0.8427(7) 0.5123(12) 0.3822(6) 0.224(9) Uani 1 1 d D . . . .
H18 H 0.8580 0.5651 0.3777 0.336 Uiso 1 1 calc DGR . . . .
N6 N 0.0871(6) 0.6507(11) 0.0411(6) 0.111(5) Uani 1 1 d . . . . .
O16 O 0.0565(7) 0.6850(16) 0.0179(5) 0.167(6) Uani 1 1 d . . . . .
C50 C 0.8669(7) 0.4117(14) 0.3793(7) 0.140(6) Uani 1 1 d D U . . .
H50A H 0.8896 0.4250 0.3637 0.210 Uiso 1 1 calc GR . . . .
H50B H 0.8457 0.3569 0.3645 0.210 Uiso 1 1 calc GR . . . .
H50C H 0.8813 0.3859 0.4077 0.210 Uiso 1 1 calc GR . . . .
C49 C 0.8072(9) 0.6451(16) 0.2779(4) 0.194(4) Uani 1 1 d D U . . .
H49A H 0.7768 0.6196 0.2778 0.233 Uiso 1 1 calc R . . . .
H49B H 0.8212 0.5859 0.2653 0.233 Uiso 1 1 calc R . . . .
Cl2 Cl 0.7989(5) 0.7530(10) 0.2400(4) 0.301(5) Uani 1 1 d D U . . .
C51 C 0.1521(5) 0.8905(9) 0.0646(3) 0.073(4) Uani 1 1 d D U . . .
H51A H 0.1532 0.9656 0.0555 0.109 Uiso 1 1 calc GR . . . .
H51B H 0.1819 0.8579 0.0690 0.109 Uiso 1 1 calc GR . . . .
H51C H 0.1427 0.8887 0.0911 0.109 Uiso 1 1 calc GR . . . .
O19 O 0.1199(7) 0.8294(12) 0.0320(5) 0.246(8) Uani 1 1 d D U . . .
H19 H 0.0981 0.8104 0.0415 0.369 Uiso 1 1 calc DGR . . . .
O15 O 0.0879(9) 0.547(2) 0.0375(7) 0.221(9) Uani 1 1 d . . . . .

loop_
_atom_site_aniso_label
_atom_site_aniso_U_11
_atom_site_aniso_U_22
_atom_site_aniso_U_33
_atom_site_aniso_U_23
_atom_site_aniso_U_13
_atom_site_aniso_U_12
Dy1 0.0214(2) 0.01718(19) 0.0267(2) -0.00004(14) 0.00183(15) 0.00230(14)
Br1 0.0264(4) 0.0312(4) 0.0468(5) 0.0051(4) 0.0061(4) 0.0128(3)
Zn2 0.0235(5) 0.0177(4) 0.0319(5) -0.0028(4) 0.0022(4) 0.0019(3)
Zn1 0.0240(5) 0.0228(4) 0.0291(5) 0.0048(4) 0.0059(4) 0.0028(4)
Br2 0.0318(5) 0.0434(5) 0.0419(5) -0.0003(4) -0.0142(4) -0.0002(4)
Br4 0.0415(6) 0.0442(5) 0.0669(7) -0.0200(5) 0.0295(5) -0.0030(4)
O5 0.023(3) 0.030(3) 0.028(3) 0.006(2) -0.001(2) -0.003(2)
O14 0.034(3) 0.022(3) 0.032(3) -0.004(2) 0.003(2) 0.003(2)
O2 0.020(3) 0.020(2) 0.027(3) -0.003(2) 0.000(2) 0.006(2)
O9 0.021(3) 0.021(2) 0.036(3) -0.004(2) 0.006(2) 0.001(2)
O13 0.040(3) 0.020(3) 0.034(3) -0.001(2) -0.002(3) 0.004(2)
O1 0.021(3) 0.018(2) 0.034(3) -0.007(2) -0.002(2) 0.001(2)
O7 0.022(3) 0.022(3) 0.039(3) 0.005(2) -0.001(2) 0.006(2)
O4 0.022(3) 0.030(3) 0.028(3) 0.009(2) -0.001(2) -0.003(2)
O10 0.025(3) 0.019(2) 0.028(3) -0.005(2) 0.008(2) -0.002(2)
O11 0.037(3) 0.031(3) 0.035(3) 0.005(3) 0.013(3) 0.007(2)
N3 0.033(4) 0.020(3) 0.032(4) -0.003(3) 0.004(3) 0.001(3)
O6 0.030(3) 0.037(3) 0.046(4) 0.017(3) 0.005(3) 0.006(3)
O12 0.039(3) 0.027(3) 0.034(3) 0.001(3) 0.008(3) 0.008(2)
N1 0.026(3) 0.025(3) 0.028(3) -0.006(3) 0.004(3) -0.003(3)
C17 0.023(3) 0.026(3) 0.031(3) 0.000(2) 0.002(2) 0.001(2)
C21 0.029(3) 0.028(3) 0.029(3) 0.002(2) 0.002(2) 0.008(2)
N4 0.029(4) 0.024(3) 0.038(4) -0.004(3) 0.006(3) -0.004(3)
C5 0.025(3) 0.021(3) 0.025(3) -0.003(2) 0.008(2) 0.002(2)
N2 0.028(4) 0.034(4) 0.039(4) 0.003(3) 0.011(3) -0.004(3)
C1 0.024(3) 0.020(3) 0.026(3) -0.003(2) 0.002(2) 0.003(2)
C38 0.021(3) 0.024(3) 0.029(3) -0.005(3) 0.004(2) 0.002(2)
C18 0.020(3) 0.027(3) 0.031(3) 0.003(3) 0.004(2) 0.002(2)
C33 0.022(3) 0.025(3) 0.033(3) -0.001(3) 0.006(2) 0.000(2)
C25 0.031(3) 0.026(3) 0.028(3) -0.001(3) 0.001(3) 0.006(3)
C3 0.024(3) 0.023(3) 0.030(3) 0.000(3) 0.005(3) 0.006(2)
C2 0.024(3) 0.021(3) 0.029(3) -0.002(3) 0.001(3) 0.002(3)
C4 0.028(3) 0.018(3) 0.029(3) -0.001(2) 0.003(3) 0.007(2)
C34 0.025(3) 0.030(3) 0.036(3) -0.003(3) 0.006(3) 0.000(3)
C24 0.033(3) 0.033(3) 0.030(3) 0.005(3) 0.003(3) 0.010(3)
C13 0.028(3) 0.034(3) 0.036(3) 0.005(3) 0.006(3) -0.001(3)
C39 0.033(4) 0.027(4) 0.035(4) -0.008(3) 0.008(3) -0.009(3)
C6 0.022(3) 0.019(3) 0.025(3) -0.002(2) 0.004(2) 0.003(2)
C16 0.028(3) 0.031(3) 0.033(3) 0.002(3) -0.002(3) 0.000(3)
C27 0.031(3) 0.026(3) 0.027(3) -0.002(3) 0.001(3) 0.005(3)
C12 0.035(3) 0.040(3) 0.046(3) 0.004(3) 0.009(3) -0.003(3)
O8 0.033(3) 0.032(3) 0.051(4) -0.008(3) 0.009(3) -0.004(3)
C37 0.023(3) 0.023(3) 0.030(3) -0.001(2) 0.004(2) 0.002(2)
C41 0.034(3) 0.043(3) 0.035(3) -0.003(3) 0.010(3) 0.009(3)
C26 0.027(3) 0.024(3) 0.027(3) -0.003(2) 0.001(2) 0.005(2)
C20 0.031(4) 0.024(4) 0.045(5) -0.008(3) -0.010(4) -0.002(3)
C42 0.037(3) 0.048(4) 0.042(4) -0.003(3) 0.014(3) 0.008(3)
C7 0.031(3) 0.021(3) 0.028(3) -0.001(3) 0.005(3) 0.001(2)
C47 0.032(4) 0.023(4) 0.032(4) -0.009(3) 0.000(3) 0.008(3)
C36 0.026(3) 0.023(3) 0.031(3) -0.006(3) 0.005(3) 0.004(3)
C29 0.036(3) 0.026(3) 0.039(3) -0.001(3) 0.006(3) -0.001(3)
C15 0.025(3) 0.031(3) 0.035(3) 0.002(3) -0.004(3) 0.000(3)
C22 0.030(3) 0.033(3) 0.034(3) 0.004(3) 0.006(3) 0.008(3)
C14 0.022(3) 0.035(3) 0.038(3) 0.002(3) 0.002(3) -0.001(3)
C35 0.026(3) 0.031(3) 0.034(3) -0.003(3) 0.007(3) 0.004(3)
C19 0.030(4) 0.032(4) 0.035(4) 0.002(3) 0.003(3) -0.003(3)
C31 0.033(3) 0.029(3) 0.043(4) -0.006(3) 0.002(3) -0.004(3)
C28 0.036(3) 0.027(3) 0.031(3) -0.003(3) 0.006(3) -0.002(3)
C8 0.038(3) 0.032(3) 0.040(3) -0.002(3) 0.009(3) -0.003(3)
C30 0.035(3) 0.030(3) 0.045(4) -0.010(3) 0.006(3) -0.002(3)
O3 0.045(4) 0.052(4) 0.047(4) 0.015(3) 0.015(3) -0.001(3)
C32 0.025(3) 0.028(3) 0.040(3) -0.002(3) 0.006(3) -0.001(3)
C23 0.033(3) 0.035(3) 0.032(3) 0.004(3) 0.001(3) 0.012(3)
C40 0.033(4) 0.043(4) 0.049(5) 0.015(4) 0.005(4) 0.006(4)
C48 0.061(6) 0.031(4) 0.044(5) -0.008(4) 0.012(5) 0.005(4)
C11 0.062(4) 0.067(4) 0.071(4) 0.003(3) 0.024(3) -0.001(3)
C9 0.044(4) 0.041(4) 0.053(4) 0.006(3) 0.008(3) -0.005(3)
C10 0.045(4) 0.047(4) 0.052(4) 0.010(3) 0.016(3) -0.005(3)
N5 0.070(6) 0.084(6) 0.079(6) -0.003(6) 0.019(5) 0.007(5)
C43 0.048(4) 0.060(4) 0.051(4) -0.001(3) 0.012(3) 0.007(3)
C44 0.053(4) 0.061(4) 0.054(4) -0.010(4) 0.014(3) 0.007(3)
C46 0.059(4) 0.062(4) 0.054(4) -0.001(4) 0.015(3) 0.007(4)
C45 0.065(4) 0.066(4) 0.053(4) -0.005(4) 0.015(3) 0.008(4)
Br3 0.0398(6) 0.1024(9) 0.0583(7) 0.0429(7) 0.0199(5) 0.0424(6)
O17 0.125(9) 0.108(8) 0.112(9) -0.031(7) 0.006(7) 0.023(7)
Cl1 0.229(7) 0.230(6) 0.228(5) 0.008(6) 0.025(5) 0.037(6)
O18 0.191(15) 0.178(14) 0.292(18) -0.060(13) 0.042(13) -0.014(12)
N6 0.115(9) 0.131(9) 0.092(8) 0.003(7) 0.036(7) 0.022(8)
O16 0.188(13) 0.207(14) 0.115(10) 0.035(10) 0.051(10) 0.048(11)
C50 0.145(12) 0.112(11) 0.177(13) 0.034(10) 0.065(10) 0.009(10)
C49 0.191(7) 0.176(7) 0.217(6) -0.039(5) 0.053(6) 0.018(6)
Cl2 0.349(9) 0.257(8) 0.279(8) 0.033(6) 0.045(8) 0.014(8)
C51 0.090(9) 0.090(8) 0.042(6) -0.009(6) 0.022(6) 0.033(7)
O19 0.255(14) 0.254(14) 0.212(13) -0.014(12) 0.026(11) 0.030(12)
O15 0.274(18) 0.203(15) 0.195(15) -0.039(13) 0.077(13) 0.014(14)

loop_
_atom_type_symbol
_atom_type_description
_atom_type_scat_dispersion_real
_atom_type_scat_dispersion_imag
_atom_type_scat_source
C C 0.0033 0.0016 'International Tables Vol C Tables 4.2.6.8 and 6.1.1.4'
H H 0.0000 0.0000 'International Tables Vol C Tables 4.2.6.8 and 6.1.1.4'
Br Br -0.2901 2.4595 'International Tables Vol C Tables 4.2.6.8 and 6.1.1.4'
Cl Cl 0.1484 0.1585 'International Tables Vol C Tables 4.2.6.8 and 6.1.1.4'
Dy Dy -0.1892 4.4098 'International Tables Vol C Tables 4.2.6.8 and 6.1.1.4'
N N 0.0061 0.0033 'International Tables Vol C Tables 4.2.6.8 and 6.1.1.4'
O O 0.0106 0.0060 'International Tables Vol C Tables 4.2.6.8 and 6.1.1.4'
Zn Zn 0.2839 1.4301 'International Tables Vol C Tables 4.2.6.8 and 6.1.1.4'

loop_
_geom_angle_atom_site_label_1
_geom_angle_atom_site_label_2
_geom_angle_atom_site_label_3
_geom_angle
_geom_angle_site_symmetry_1
_geom_angle_site_symmetry_3
Zn2 Dy1 Zn1 173.23(2) . .
O5 Dy1 Zn2 84.10(11) . .
O5 Dy1 Zn1 89.64(11) . .
O5 Dy1 O1 132.07(17) . .
O5 Dy1 O6 75.10(18) . .
O2 Dy1 Zn2 149.74(13) . .
O2 Dy1 Zn1 35.22(13) . .
O2 Dy1 O5 105.48(17) . .
O2 Dy1 O9 118.36(18) . .
O2 Dy1 O13 116.47(17) . .
O2 Dy1 O1 60.13(16) . .
O2 Dy1 O7 171.73(17) . .
O2 Dy1 O4 63.73(17) . .
O2 Dy1 O10 68.53(18) . .
O2 Dy1 O6 117.31(18) . .
O2 Dy1 O12 71.60(19) . .
O9 Dy1 Zn2 33.52(12) . .
O9 Dy1 Zn1 147.65(13) . .
O9 Dy1 O5 80.96(17) . .
O9 Dy1 O13 74.5(2) . .
O9 Dy1 O1 70.72(17) . .
O9 Dy1 O4 136.71(19) . .
O9 Dy1 O10 60.81(17) . .
O9 Dy1 O6 123.33(17) . .
O13 Dy1 Zn2 56.69(15) . .
O13 Dy1 Zn1 128.43(15) . .
O13 Dy1 O5 137.63(17) . .
O13 Dy1 O1 70.28(17) . .
O13 Dy1 O4 147.0(2) . .
O13 Dy1 O10 127.25(19) . .
O13 Dy1 O6 90.20(19) . .
O1 Dy1 Zn2 91.90(11) . .
O1 Dy1 Zn1 94.21(11) . .
O1 Dy1 O6 152.79(18) . .
O7 Dy1 Zn2 36.08(13) . .
O7 Dy1 Zn1 138.27(13) . .
O7 Dy1 O5 67.04(17) . .
O7 Dy1 O9 65.08(19) . .
O7 Dy1 O13 71.39(18) . .
O7 Dy1 O1 127.27(17) . .
O7 Dy1 O4 108.39(18) . .
O7 Dy1 O10 109.34(19) . .
O7 Dy1 O6 58.33(18) . .
O4 Dy1 Zn2 140.06(12) . .
O4 Dy1 Zn1 33.17(12) . .
O4 Dy1 O5 59.11(17) . .
O4 Dy1 O1 123.47(16) . .
O4 Dy1 O10 84.79(18) . .
O4 Dy1 O6 64.80(18) . .
O10 Dy1 Zn2 92.10(11) . .
O10 Dy1 Zn1 87.32(11) . .
O10 Dy1 O5 62.85(16) . .
O10 Dy1 O1 69.64(16) . .
O10 Dy1 O6 136.86(17) . .
O6 Dy1 Zn2 92.80(12) . .
O6 Dy1 Zn1 83.06(12) . .
O12 Dy1 Zn2 123.45(14) . .
O12 Dy1 Zn1 59.54(14) . .
O12 Dy1 O5 131.38(19) . .
O12 Dy1 O9 144.71(19) . .
O12 Dy1 O13 71.2(2) . .
O12 Dy1 O1 89.91(19) . .
O12 Dy1 O7 110.3(2) . .
O12 Dy1 O4 78.6(2) . .
O12 Dy1 O10 140.12(17) . .
O12 Dy1 O6 65.31(18) . .
O14 Zn2 Dy1 88.60(16) . .
O14 Zn2 O9 112.6(2) . .
O14 Zn2 O7 89.0(2) . .
O14 Zn2 N3 120.2(2) . .
O14 Zn2 N4 96.8(3) . .
O9 Zn2 Dy1 40.01(16) . .
O9 Zn2 O7 75.0(2) . .
O9 Zn2 N3 123.5(2) . .
O9 Zn2 N4 86.9(2) . .
O7 Zn2 Dy1 40.49(13) . .
N3 Zn2 Dy1 121.69(19) . .
N3 Zn2 O7 87.0(2) . .
N3 Zn2 N4 104.6(3) . .
N4 Zn2 Dy1 122.18(19) . .
N4 Zn2 O7 161.8(2) . .
O2 Zn1 Dy1 39.95(13) . .
O4 Zn1 Dy1 40.57(15) . .
O4 Zn1 O2 74.7(2) . .
O4 Zn1 N1 121.7(3) . .
O4 Zn1 N2 87.4(2) . .
O11 Zn1 Dy1 86.64(17) . .
O11 Zn1 O2 90.6(2) . .
O11 Zn1 O4 109.3(2) . .
O11 Zn1 N1 125.9(2) . .
O11 Zn1 N2 93.3(3) . .
N1 Zn1 Dy1 120.7(2) . .
N1 Zn1 O2 86.7(2) . .
N1 Zn1 N2 105.0(3) . .
N2 Zn1 Dy1 122.80(19) . .
N2 Zn1 O2 162.1(2) . .
C17 O5 Dy1 117.3(5) . .
C17 O5 C19 116.6(6) . .
C19 O5 Dy1 125.1(4) . .
C47 O14 Zn2 117.0(5) . .
Zn1 O2 Dy1 104.8(2) . .
C6 O2 Dy1 129.0(5) . .
C6 O2 Zn1 126.2(5) . .
Zn2 O9 Dy1 106.5(2) . .
C38 O9 Dy1 129.1(5) . .
C38 O9 Zn2 123.5(5) . .
C47 O13 Dy1 144.3(5) . .
C1 O1 Dy1 116.1(4) . .
C1 O1 C20 116.6(6) . .
C20 O1 Dy1 125.2(4) . .
Zn2 O7 Dy1 103.4(2) . .
C26 O7 Dy1 130.6(5) . .
C26 O7 Zn2 125.8(5) . .
Zn1 O4 Dy1 106.3(2) . .
C18 O4 Dy1 127.8(5) . .
C18 O4 Zn1 125.9(5) . .
C39 O10 Dy1 125.4(5) . .
C37 O10 Dy1 118.4(4) . .
C37 O10 C39 116.1(6) . .
C41 O11 Zn1 120.8(6) . .
C27 N3 Zn2 125.6(6) . .
C27 N3 C28 115.6(6) . .
C28 N3 Zn2 118.3(5) . .
C21 O6 Dy1 114.8(5) . .
C21 O6 C40 114.8(6) . .
C40 O6 Dy1 128.9(5) . .
C41 O12 Dy1 146.4(6) . .
C7 N1 Zn1 124.8(5) . .
C7 N1 C8 114.9(7) . .
C8 N1 Zn1 119.3(5) . .
O5 C17 C18 111.8(6) . .
O5 C17 C16 125.6(8) . .
C16 C17 C18 122.6(8) . .
O6 C21 C26 112.0(7) . .
C22 C21 O6 125.6(8) . .
C22 C21 C26 122.3(8) . .
C31 N4 Zn2 120.6(5) . .
C32 N4 Zn2 123.1(5) . .
C32 N4 C31 116.3(7) . .
C4 C5 C7 117.6(7) . .
C6 C5 C4 118.3(7) . .
C6 C5 C7 124.1(7) . .
C12 N2 Zn1 125.1(6) . .
C12 N2 C11 117.4(8) . .
C11 N2 Zn1 117.4(6) . .
O1 C1 C2 125.5(7) . .
O1 C1 C6 112.9(6) . .
C2 C1 C6 121.6(7) . .
O9 C38 C33 124.0(7) . .
O9 C38 C37 117.1(7) . .
C33 C38 C37 118.9(7) . .
O4 C18 C17 117.7(7) . .
O4 C18 C13 124.6(8) . .
C13 C18 C17 117.7(7) . .
C38 C33 C34 119.0(7) . .
C38 C33 C32 123.5(8) . .
C34 C33 C32 117.4(8) . .
C24 C25 C27 115.5(7) . .
C26 C25 C24 121.3(8) . .
C26 C25 C27 123.1(7) . .
C2 C3 Br1 118.6(6) . .
C4 C3 Br1 119.7(6) . .
C4 C3 C2 121.7(7) . .
C1 C2 C3 117.9(7) . .
C1 C2 H2 121.1 . .
C3 C2 H2 121.1 . .
C5 C4 H4 119.5 . .
C3 C4 C5 120.9(7) . .
C3 C4 H4 119.5 . .
C33 C34 H34 119.8 . .
C35 C34 C33 120.4(8) . .
C35 C34 H34 119.8 . .
C25 C24 H24 120.8 . .
C23 C24 C25 118.5(8) . .
C23 C24 H24 120.8 . .
C18 C13 C12 122.2(8) . .
C14 C13 C18 119.0(8) . .
C14 C13 C12 118.7(8) . .
O10 C39 H39A 109.5 . .
O10 C39 H39B 109.5 . .
O10 C39 H39C 109.5 . .
H39A C39 H39B 109.5 . .
H39A C39 H39C 109.5 . .
H39B C39 H39C 109.5 . .
O2 C6 C5 122.4(7) . .
O2 C6 C1 117.9(6) . .
C5 C6 C1 119.4(7) . .
C17 C16 H16 121.4 . .
C17 C16 C15 117.2(8) . .
C15 C16 H16 121.4 . .
N3 C27 C25 128.8(8) . .
N3 C27 H27 115.6 . .
C25 C27 H27 115.6 . .
N2 C12 C13 126.4(9) . .
N2 C12 H12 116.8 . .
C13 C12 H12 116.8 . .
C29 O8 C30 113.7(7) . .
O10 C37 C38 113.1(7) . .
O10 C37 C36 125.3(7) . .
C36 C37 C38 121.5(8) . .
O11 C41 C42 117.4(9) . .
O12 C41 O11 125.4(8) . .
O12 C41 C42 117.2(8) . .
O7 C26 C21 118.0(7) . .
O7 C26 C25 124.5(8) . .
C25 C26 C21 117.5(7) . .
O1 C20 H20A 109.5 . .
O1 C20 H20B 109.5 . .
O1 C20 H20C 109.5 . .
H20A C20 H20B 109.5 . .
H20A C20 H20C 109.5 . .
H20B C20 H20C 109.5 . .
C43 C42 C41 123.3(10) . .
C43 C42 C46 118.3(10) . .
C46 C42 C41 118.3(9) . .
N1 C7 C5 128.4(7) . .
N1 C7 H7 115.8 . .
C5 C7 H7 115.8 . .
O14 C47 C48 118.4(7) . .
O13 C47 O14 125.2(8) . .
O13 C47 C48 116.4(8) . .
C37 C36 H36 121.4 . .
C37 C36 C35 117.1(7) . .
C35 C36 H36 121.4 . .
O8 C29 H29A 109.4 . .
O8 C29 H29B 109.4 . .
O8 C29 C28 111.3(7) . .
H29A C29 H29B 108.0 . .
C28 C29 H29A 109.4 . .
C28 C29 H29B 109.4 . .
C16 C15 Br2 117.8(7) . .
C14 C15 Br2 120.1(6) . .
C14 C15 C16 122.1(8) . .
C21 C22 H22 120.9 . .
C21 C22 C23 118.2(9) . .
C23 C22 H22 120.9 . .
C13 C14 H14 119.3 . .
C15 C14 C13 121.4(8) . .
C15 C14 H14 119.3 . .
C34 C35 Br4 119.7(7) . .
C34 C35 C36 122.9(8) . .
C36 C35 Br4 117.4(6) . .
O5 C19 H19A 109.5 . .
O5 C19 H19B 109.5 . .
O5 C19 H19C 109.5 . .
H19A C19 H19B 109.5 . .
H19A C19 H19C 109.5 . .
H19B C19 H19C 109.5 . .
N4 C31 H31A 109.1 . .
N4 C31 H31B 109.1 . .
N4 C31 C30 112.5(7) . .
H31A C31 H31B 107.8 . .
C30 C31 H31A 109.1 . .
C30 C31 H31B 109.1 . .
N3 C28 C29 109.9(7) . .
N3 C28 H28A 109.7 . .
N3 C28 H28B 109.7 . .
C29 C28 H28A 109.7 . .
C29 C28 H28B 109.7 . .
H28A C28 H28B 108.2 . .
N1 C8 H8A 109.3 . .
N1 C8 H8B 109.3 . .
H8A C8 H8B 108.0 . .
C9 C8 N1 111.5(8) . .
C9 C8 H8A 109.3 . .
C9 C8 H8B 109.3 . .
O8 C30 C31 110.3(8) . .
O8 C30 H30A 109.6 . .
O8 C30 H30B 109.6 . .
C31 C30 H30A 109.6 . .
C31 C30 H30B 109.6 . .
H30A C30 H30B 108.1 . .
C9 O3 C10 115.4(8) . .
N4 C32 C33 126.3(8) . .
N4 C32 H32 116.9 . .
C33 C32 H32 116.9 . .
C24 C23 C22 122.2(8) . .
C24 C23 Br3 120.6(6) . .
C22 C23 Br3 117.2(7) . .
O6 C40 H40A 109.5 . .
O6 C40 H40B 109.5 . .
O6 C40 H40C 109.5 . .
H40A C40 H40B 109.5 . .
H40A C40 H40C 109.5 . .
H40B C40 H40C 109.5 . .
C47 C48 H48A 109.5 . .
C47 C48 H48B 109.5 . .
C47 C48 H48C 109.5 . .
H48A C48 H48B 109.5 . .
H48A C48 H48C 109.5 . .
H48B C48 H48C 109.5 . .
N2 C11 H11A 108.8 . .
N2 C11 H11B 108.8 . .
N2 C11 C10 113.9(10) . .
H11A C11 H11B 107.7 . .
C10 C11 H11A 108.8 . .
C10 C11 H11B 108.8 . .
C8 C9 H9A 109.0 . .
C8 C9 H9B 109.0 . .
O3 C9 C8 112.9(8) . .
O3 C9 H9A 109.0 . .
O3 C9 H9B 109.0 . .
H9A C9 H9B 107.8 . .
O3 C10 C11 108.3(9) . .
O3 C10 H10A 110.0 . .
O3 C10 H10B 110.0 . .
C11 C10 H10A 110.0 . .
C11 C10 H10B 110.0 . .
H10A C10 H10B 108.4 . .
C44 N5 C45 121.7(10) . .
C42 C43 H43 118.8 . .
C42 C43 C44 122.5(11) . .
C44 C43 H43 118.8 . .
N5 C44 C43 120.3(11) . .
N5 C44 H44 119.8 . .
C43 C44 H44 119.8 . .
C42 C46 H46 121.1 . .
C42 C46 C45 117.8(11) . .
C45 C46 H46 121.1 . .
N5 C45 C46 119.3(12) . .
N5 C45 H45 120.3 . .
C46 C45 H45 120.3 . .
C50 O18 H18 109.5 . .
O17 N6 O15 115.5(19) . .
O16 N6 O17 131.5(19) . .
O16 N6 O15 110(2) . .
O18 C50 H50A 109.5 . .
O18 C50 H50B 109.5 . .
O18 C50 H50C 109.5 . .
H50A C50 H50B 109.5 . .
H50A C50 H50C 109.5 . .
H50B C50 H50C 109.5 . .
Cl1 C49 H49A 105.3 . .
Cl1 C49 H49B 105.3 . .
Cl1 C49 Cl2 127.8(13) . .
H49A C49 H49B 106.0 . .
Cl2 C49 H49A 105.3 . .
Cl2 C49 H49B 105.3 . .
H51A C51 H51B 109.5 . .
H51A C51 H51C 109.5 . .
H51B C51 H51C 109.5 . .
O19 C51 H51A 109.5 . .
O19 C51 H51B 109.5 . .
O19 C51 H51C 109.5 . .
C51 O19 H19 109.5 . .

loop_
_geom_bond_atom_site_label_1
_geom_bond_atom_site_label_2
_geom_bond_distance
_geom_bond_site_symmetry_2
Dy1 Zn2 3.5308(10) .
Dy1 Zn1 3.5414(10) .
Dy1 O5 2.708(5) .
Dy1 O2 2.352(5) .
Dy1 O9 2.367(6) .
Dy1 O13 2.389(5) .
Dy1 O1 2.715(5) .
Dy1 O7 2.357(5) .
Dy1 O4 2.399(5) .
Dy1 O10 2.665(5) .
Dy1 O6 2.836(6) .
Dy1 O12 2.355(6) .
Br1 C3 1.897(8) .
Zn2 O14 1.996(6) .
Zn2 O9 2.033(5) .
Zn2 O7 2.138(6) .
Zn2 N3 2.060(7) .
Zn2 N4 2.109(7) .
Zn1 O2 2.113(5) .
Zn1 O4 2.018(5) .
Zn1 O11 2.008(6) .
Zn1 N1 2.036(7) .
Zn1 N2 2.109(7) .
Br2 C15 1.906(8) .
Br4 C35 1.906(9) .
O5 C17 1.358(9) .
O5 C19 1.428(10) .
O14 C47 1.260(10) .
O2 C6 1.312(9) .
O9 C38 1.332(10) .
O13 C47 1.249(9) .
O1 C1 1.361(9) .
O1 C20 1.467(10) .
O7 C26 1.311(9) .
O4 C18 1.303(9) .
O10 C39 1.455(9) .
O10 C37 1.374(10) .
O11 C41 1.270(11) .
N3 C27 1.287(10) .
N3 C28 1.470(11) .
O6 C21 1.365(9) .
O6 C40 1.439(12) .
O12 C41 1.253(11) .
N1 C7 1.282(10) .
N1 C8 1.475(10) .
C17 C18 1.422(12) .
C17 C16 1.386(11) .
C21 C26 1.435(12) .
C21 C22 1.346(11) .
N4 C31 1.484(9) .
N4 C32 1.283(10) .
C5 C4 1.412(11) .
C5 C6 1.408(10) .
C5 C7 1.431(11) .
N2 C12 1.260(11) .
N2 C11 1.476(12) .
C1 C2 1.390(11) .
C1 C6 1.412(11) .
C38 C33 1.398(12) .
C38 C37 1.413(11) .
C18 C13 1.419(12) .
C33 C34 1.409(12) .
C33 C32 1.441(10) .
C25 C24 1.396(11) .
C25 C27 1.454(12) .
C25 C26 1.396(11) .
C3 C2 1.401(10) .
C3 C4 1.371(11) .
C2 H2 0.9500 .
C4 H4 0.9500 .
C34 H34 0.9500 .
C34 C35 1.339(11) .
C24 H24 0.9500 .
C24 C23 1.382(13) .
C13 C12 1.466(12) .
C13 C14 1.407(11) .
C39 H39A 0.9800 .
C39 H39B 0.9800 .
C39 H39C 0.9800 .
C16 H16 0.9500 .
C16 C15 1.412(12) .
C27 H27 0.9500 .
C12 H12 0.9500 .
O8 C29 1.411(11) .
O8 C30 1.444(11) .
C37 C36 1.385(12) .
C41 C42 1.481(13) .
C20 H20A 0.9800 .
C20 H20B 0.9800 .
C20 H20C 0.9800 .
C42 C43 1.324(14) .
C42 C46 1.407(15) .
C7 H7 0.9500 .
C47 C48 1.526(13) .
C36 H36 0.9500 .
C36 C35 1.404(12) .
C29 H29A 0.9900 .
C29 H29B 0.9900 .
C29 C28 1.516(11) .
C15 C14 1.345(12) .
C22 H22 0.9500 .
C22 C23 1.414(12) .
C14 H14 0.9500 .
C19 H19A 0.9800 .
C19 H19B 0.9800 .
C19 H19C 0.9800 .
C31 H31A 0.9900 .
C31 H31B 0.9900 .
C31 C30 1.499(12) .
C28 H28A 0.9900 .
C28 H28B 0.9900 .
C8 H8A 0.9900 .
C8 H8B 0.9900 .
C8 C9 1.469(14) .
C30 H30A 0.9900 .
C30 H30B 0.9900 .
O3 C9 1.397(13) .
O3 C10 1.430(12) .
C32 H32 0.9500 .
C23 Br3 1.908(8) .
C40 H40A 0.9800 .
C40 H40B 0.9800 .
C40 H40C 0.9800 .
C48 H48A 0.9800 .
C48 H48B 0.9800 .
C48 H48C 0.9800 .
C11 H11A 0.9900 .
C11 H11B 0.9900 .
C11 C10 1.485(15) .
C9 H9A 0.9900 .
C9 H9B 0.9900 .
C10 H10A 0.9900 .
C10 H10B 0.9900 .
N5 C44 1.284(15) .
N5 C45 1.361(15) .
C43 H43 0.9500 .
C43 C44 1.395(15) .
C44 H44 0.9500 .
C46 H46 0.9500 .
C46 C45 1.431(16) .
C45 H45 0.9500 .
O17 N6 1.214(18) .
Cl1 C49 1.743(10) .
O18 H18 0.8400 .
O18 C50 1.466(9) .
N6 O16 1.135(19) .
N6 O15 1.29(2) .
C50 H50A 0.9800 .
C50 H50B 0.9800 .
C50 H50C 0.9800 .
C49 H49A 0.9900 .
C49 H49B 0.9900 .
C49 Cl2 1.797(10) .
C51 H51A 0.9800 .
C51 H51B 0.9800 .
C51 H51C 0.9800 .
C51 O19 1.473(7) .
O19 H19 0.8400 .

loop_
_geom_torsion_atom_site_label_1
_geom_torsion_atom_site_label_2
_geom_torsion_atom_site_label_3
_geom_torsion_atom_site_label_4
_geom_torsion
_geom_torsion_site_symmetry_1
_geom_torsion_site_symmetry_2
_geom_torsion_site_symmetry_3
_geom_torsion_site_symmetry_4
Dy1 O5 C17 C18 18.2(8) . . . .
Dy1 O5 C17 C16 -162.1(7) . . . .
Dy1 O2 C6 C5 157.4(6) . . . .
Dy1 O2 C6 C1 -17.5(10) . . . .
Dy1 O9 C38 C33 165.4(6) . . . .
Dy1 O9 C38 C37 -12.8(10) . . . .
Dy1 O13 C47 O14 39.3(16) . . . .
Dy1 O13 C47 C48 -142.2(8) . . . .
Dy1 O1 C1 C2 -166.0(7) . . . .
Dy1 O1 C1 C6 14.4(8) . . . .
Dy1 O7 C26 C21 -27.2(10) . . . .
Dy1 O7 C26 C25 152.9(6) . . . .
Dy1 O4 C18 C17 -22.4(10) . . . .
Dy1 O4 C18 C13 156.8(6) . . . .
Dy1 O10 C37 C38 7.5(8) . . . .
Dy1 O10 C37 C36 -173.9(6) . . . .
Dy1 O6 C21 C26 13.6(8) . . . .
Dy1 O6 C21 C22 -163.0(7) . . . .
Dy1 O12 C41 O11 13.3(17) . . . .
Dy1 O12 C41 C42 -167.3(7) . . . .
Br1 C3 C2 C1 179.5(6) . . . .
Br1 C3 C4 C5 -179.9(6) . . . .
Zn2 O14 C47 O13 -3.1(11) . . . .
Zn2 O14 C47 C48 178.4(6) . . . .
Zn2 O9 C38 C33 -27.7(10) . . . .
Zn2 O9 C38 C37 154.1(5) . . . .
Zn2 O7 C26 C21 158.6(6) . . . .
Zn2 O7 C26 C25 -21.4(11) . . . .
Zn2 N3 C27 C25 3.8(12) . . . .
Zn2 N3 C28 C29 79.4(7) . . . .
Zn2 N4 C31 C30 70.1(9) . . . .
Zn2 N4 C32 C33 6.5(12) . . . .
Zn1 O2 C6 C5 -20.8(10) . . . .
Zn1 O2 C6 C1 164.2(5) . . . .
Zn1 O4 C18 C17 153.8(6) . . . .
Zn1 O4 C18 C13 -27.0(11) . . . .
Zn1 O11 C41 O12 2.2(12) . . . .
Zn1 O11 C41 C42 -177.3(6) . . . .
Zn1 N1 C7 C5 13.7(13) . . . .
Zn1 N1 C8 C9 82.6(8) . . . .
Zn1 N2 C12 C13 -1.9(14) . . . .
Zn1 N2 C11 C10 77.5(10) . . . .
Br2 C15 C14 C13 -178.6(7) . . . .
O5 C17 C18 O4 -0.5(10) . . . .
O5 C17 C18 C13 -179.8(7) . . . .
O5 C17 C16 C15 178.7(8) . . . .
O9 C38 C33 C34 178.0(7) . . . .
O9 C38 C33 C32 -6.3(12) . . . .
O9 C38 C37 O10 1.7(10) . . . .
O9 C38 C37 C36 -176.9(7) . . . .
O1 C1 C2 C3 179.7(8) . . . .
O1 C1 C6 O2 -1.0(10) . . . .
O1 C1 C6 C5 -176.1(7) . . . .
O4 C18 C13 C12 -1.6(14) . . . .
O4 C18 C13 C14 -177.4(8) . . . .
O10 C37 C36 C35 179.0(7) . . . .
O11 C41 C42 C43 166.1(9) . . . .
O11 C41 C42 C46 -16.2(13) . . . .
O6 C21 C26 O7 3.7(10) . . . .
O6 C21 C26 C25 -176.3(7) . . . .
O6 C21 C22 C23 176.0(8) . . . .
O12 C41 C42 C43 -13.3(14) . . . .
O12 C41 C42 C46 164.3(9) . . . .
N1 C8 C9 O3 -56.9(11) . . . .
C17 C18 C13 C12 177.6(8) . . . .
C17 C18 C13 C14 1.8(12) . . . .
C17 C16 C15 Br2 -179.1(6) . . . .
C17 C16 C15 C14 0.4(13) . . . .
C21 C22 C23 C24 0.3(13) . . . .
C21 C22 C23 Br3 177.4(7) . . . .
N4 C31 C30 O8 -62.3(10) . . . .
N2 C11 C10 O3 -70.2(11) . . . .
C38 C33 C34 C35 0.8(12) . . . .
C38 C33 C32 N4 17.6(13) . . . .
C38 C37 C36 C35 -2.5(11) . . . .
C18 C17 C16 C15 -1.6(13) . . . .
C18 C13 C12 N2 16.9(15) . . . .
C18 C13 C14 C15 -3.0(13) . . . .
C33 C38 C37 O10 -176.6(7) . . . .
C33 C38 C37 C36 4.8(11) . . . .
C33 C34 C35 Br4 179.6(6) . . . .
C33 C34 C35 C36 1.5(13) . . . .
C25 C24 C23 C22 -0.6(13) . . . .
C25 C24 C23 Br3 -177.6(6) . . . .
C2 C1 C6 O2 179.4(7) . . . .
C2 C1 C6 C5 4.3(12) . . . .
C2 C3 C4 C5 2.0(13) . . . .
C4 C5 C6 O2 -179.5(7) . . . .
C4 C5 C6 C1 -4.6(11) . . . .
C4 C5 C7 N1 -176.3(8) . . . .
C4 C3 C2 C1 -2.4(13) . . . .
C34 C33 C32 N4 -166.6(8) . . . .
C24 C25 C27 N3 -169.3(8) . . . .
C24 C25 C26 O7 179.3(8) . . . .
C24 C25 C26 C21 -0.6(12) . . . .
C39 O10 C37 C38 -169.0(6) . . . .
C39 O10 C37 C36 9.6(10) . . . .
C6 C5 C4 C3 1.6(12) . . . .
C6 C5 C7 N1 5.8(14) . . . .
C6 C1 C2 C3 -0.8(12) . . . .
C16 C17 C18 O4 179.7(8) . . . .
C16 C17 C18 C13 0.5(12) . . . .
C16 C15 C14 C13 2.0(14) . . . .
C27 N3 C28 C29 -92.7(8) . . . .
C27 C25 C24 C23 179.3(8) . . . .
C27 C25 C26 O7 0.8(13) . . . .
C27 C25 C26 C21 -179.1(7) . . . .
C12 N2 C11 C10 -106.2(11) . . . .
C12 C13 C14 C15 -179.0(8) . . . .
O8 C29 C28 N3 -59.0(9) . . . .
C37 C38 C33 C34 -3.9(11) . . . .
C37 C38 C33 C32 171.9(7) . . . .
C37 C36 C35 Br4 -178.9(6) . . . .
C37 C36 C35 C34 -0.7(12) . . . .
C41 C42 C43 C44 178.4(10) . . . .
C41 C42 C46 C45 -177.9(9) . . . .
C26 C21 C22 C23 -0.2(13) . . . .
C26 C25 C24 C23 0.7(12) . . . .
C26 C25 C27 N3 9.3(13) . . . .
C20 O1 C1 C2 -1.1(12) . . . .
C20 O1 C1 C6 179.3(7) . . . .
C42 C43 C44 N5 -1.2(18) . . . .
C42 C46 C45 N5 0.0(17) . . . .
C7 N1 C8 C9 -86.6(10) . . . .
C7 C5 C4 C3 -176.5(8) . . . .
C7 C5 C6 O2 -1.6(12) . . . .
C7 C5 C6 C1 173.3(8) . . . .
C29 O8 C30 C31 131.3(7) . . . .
C22 C21 C26 O7 -179.6(8) . . . .
C22 C21 C26 C25 0.3(12) . . . .
C14 C13 C12 N2 -167.3(9) . . . .
C19 O5 C17 C18 -172.0(7) . . . .
C19 O5 C17 C16 7.7(12) . . . .
C31 N4 C32 C33 -174.3(8) . . . .
C28 N3 C27 C25 175.2(8) . . . .
C8 N1 C7 C5 -177.8(8) . . . .
C30 O8 C29 C28 -80.9(9) . . . .
C32 N4 C31 C30 -109.1(9) . . . .
C32 C33 C34 C35 -175.2(8) . . . .
C40 O6 C21 C26 -179.2(7) . . . .
C40 O6 C21 C22 4.3(12) . . . .
C11 N2 C12 C13 -177.9(9) . . . .
C9 O3 C10 C11 129.3(9) . . . .
C10 O3 C9 C8 -80.2(10) . . . .
C43 C42 C46 C45 -0.1(16) . . . .
C44 N5 C45 C46 -0.5(19) . . . .
C46 C42 C43 C44 0.7(16) . . . .
C45 N5 C44 C43 1.1(19) . . . .
